data_7019697
loop_
_publ_author_name
'Palomas, David'
'Holle, Sigrid'
'In\'es, Blanca'
'Bruns, Hans'
'Goddard, Richard'
'Alcarazo, Manuel'

_publ_section_title
;
 Synthesis and reactivity of electron poor allenes: formation of
 completely organic frustrated Lewis pairs.
;
_journal_issue 30
_journal_name_full 'Dalton transactions (Cambridge, England : 2003)'
_journal_page_first 9073
_journal_page_last 9082
_journal_paper_doi 10.1039/c2dt30195d
_journal_volume 41
_journal_year 2012
_chemical_compound_source dichloromethane
_chemical_formula_moiety 'C26 H40 N2 O8'
_chemical_formula_sum 'C26 H40 N2 O8'
_chemical_formula_weight 508.60
_chemical_name_systematic
;
2-(1,3-di(tert-butyl)imidazol-3-ium-2-yl)-
1,1,3,3-tetra-ethyloxycarbonyl-propan-2-ide
;
_space_group_IT_number 15
_symmetry_cell_setting monoclinic
_symmetry_Int_Tables_number 15
_symmetry_space_group_name_Hall '-C 2yc'
_symmetry_space_group_name_H-M 'C 1 2/c 1'
_atom_sites_solution_hydrogens geom
_atom_sites_solution_primary direct
_atom_sites_solution_secondary difmap
_audit_block_code HOS-HG-002-01
_audit_creation_date 2012-01-18
_cell_angle_alpha 90.00
_cell_angle_beta 95.356(4)
_cell_angle_gamma 90.00
_cell_formula_units_Z 4
_cell_length_a 10.3691(5)
_cell_length_b 16.1875(9)
_cell_length_c 15.839(1)
_cell_measurement_reflns_used 51445
_cell_measurement_temperature 100
_cell_measurement_theta_max 35.9997
_cell_measurement_theta_min 2.7537
_cell_volume 2647.0(3)
_computing_cell_refinement 'DENZO (Bruker AXS, 2006)'
_computing_data_collection 'DATCOL (Bruker AXS, 2006)'
_computing_data_reduction 'DENZO (Bruker AXS, 2006)'
_computing_molecular_graphics 'DIAMOND (Crystal Impact GbR, 2005)'
_computing_publication_material
;
OLEX2: a complete structure solution, refinement and analysis program.
Dolomanov et al., J. Appl. Cryst. (2009). 42, 339-341
;
_computing_structure_refinement 'SHELXL-97 (Sheldrick, 2008)'
_computing_structure_solution 'SHELXS-97 (Sheldrick, 2008)'
_diffrn_ambient_temperature 100
_diffrn_detector_area_resol_mean 18.02
_diffrn_measured_fraction_theta_full 0.998
_diffrn_measured_fraction_theta_max 0.999
_diffrn_measurement_device_type 'Bruker AXS Enraf-Nonius KappaCCD'
_diffrn_measurement_method 'CCD \f- and \w-scans'
_diffrn_radiation_monochromator graphite
_diffrn_radiation_source '0.2 x 2mm^2^ focus rotating anode'
_diffrn_radiation_type MoK\a
_diffrn_radiation_wavelength 0.71073
_diffrn_reflns_av_R_equivalents 0.0334
_diffrn_reflns_av_sigmaI/netI 0.0207
_diffrn_reflns_limit_h_max 17
_diffrn_reflns_limit_h_min -17
_diffrn_reflns_limit_k_max 26
_diffrn_reflns_limit_k_min -26
_diffrn_reflns_limit_l_max 26
_diffrn_reflns_limit_l_min -26
_diffrn_reflns_number 48455
_diffrn_reflns_theta_full 27.50
_diffrn_reflns_theta_max 36.10
_diffrn_reflns_theta_min 2.76
_diffrn_standards_decay_% 0
_diffrn_standards_interval_count 0
_diffrn_standards_interval_time 0
_diffrn_standards_number 0
_exptl_absorpt_coefficient_mu 0.094
_exptl_absorpt_correction_T_max 0.98596
_exptl_absorpt_correction_T_min 0.96822
_exptl_absorpt_correction_type gaussian
_exptl_absorpt_process_details 'SADABS (Bruker AXS, 2008)'
_exptl_crystal_colour yellow
_exptl_crystal_density_diffrn 1.276
_exptl_crystal_description block
_exptl_crystal_F_000 1096
_exptl_crystal_size_max 0.40
_exptl_crystal_size_mid 0.26
_exptl_crystal_size_min 0.17
_refine_diff_density_max 0.499
_refine_diff_density_min -0.270
_refine_diff_density_rms 0.047
_refine_ls_extinction_method none
_refine_ls_goodness_of_fit_ref 1.024
_refine_ls_hydrogen_treatment constr
_refine_ls_matrix_type full
_refine_ls_number_parameters 169
_refine_ls_number_reflns 6305
_refine_ls_number_restraints 0
_refine_ls_restrained_S_all 1.024
_refine_ls_R_factor_all 0.0476
_refine_ls_R_factor_gt 0.0360
_refine_ls_shift/su_max 0.000
_refine_ls_shift/su_mean 0.000
_refine_ls_structure_factor_coef Fsqd
_refine_ls_weighting_details
;
calc w=1/[\s^2^(Fo^2^)+(0.0490P)^2^+1.0780P] where P=(Fo^2^+2Fc^2^)/3
;
_refine_ls_weighting_scheme calc
_refine_ls_wR_factor_gt 0.0919
_refine_ls_wR_factor_ref 0.0979
_reflns_number_gt 5257
_reflns_number_total 6305
_reflns_threshold_expression >2sigma(I)
_cod_data_source_file c2dt30195d.txt
_cod_data_source_block 6966_18
_cod_original_sg_symbol_Hall '-c 2yc'
_cod_original_sg_symbol_H-M 'C 2/c'
_cod_database_code 7019697

loop_
_symmetry_equiv_pos_as_xyz
'x, y, z'
'-x, y, -z+1/2'
'x+1/2, y+1/2, z'
'-x+1/2, y+1/2, -z+1/2'
'-x, -y, -z'
'x, -y, z-1/2'
'-x+1/2, -y+1/2, -z'
'x+1/2, -y+1/2, z-1/2'

loop_
_atom_site_label
_atom_site_type_symbol
_atom_site_fract_x
_atom_site_fract_y
_atom_site_fract_z
_atom_site_U_iso_or_equiv
_atom_site_adp_type
_atom_site_occupancy
_atom_site_symmetry_multiplicity
_atom_site_calc_flag
_atom_site_refinement_flags
O1 O 0.31897(5) 0.20950(3) 0.31591(3) 0.01852(10) Uani 1 1 d .
O2 O 0.38141(5) 0.18645(3) 0.18543(3) 0.01616(9) Uani 1 1 d .
O3 O 0.30859(5) -0.04402(3) 0.35011(3) 0.01657(9) Uani 1 1 d .
O4 O 0.18247(4) 0.06837(3) 0.32447(3) 0.01737(9) Uani 1 1 d .
N1 N 0.43396(5) -0.10581(3) 0.19166(3) 0.01152(8) Uani 1 1 d .
C1 C 0.5000 -0.05702(5) 0.2500 0.01054(12) Uani 1 2 d S
C2 C 0.45868(6) -0.18726(4) 0.21443(4) 0.01495(10) Uani 1 1 d .
H2 H 0.4245 -0.2337 0.1858 0.018 Uiso 1 1 calc R
C3 C 0.5000 0.03547(5) 0.2500 0.01022(12) Uani 1 2 d S
C4 C 0.39000(5) 0.07346(3) 0.27855(4) 0.01127(9) Uani 1 1 d .
C5 C 0.36050(6) 0.16262(4) 0.26499(4) 0.01317(10) Uani 1 1 d .
C6 C 0.35190(8) 0.27214(4) 0.16392(5) 0.02325(14) Uani 1 1 d .
H6B H 0.3976 0.3088 0.2049 0.028 Uiso 1 1 calc R
H6A H 0.2597 0.2823 0.1637 0.028 Uiso 1 1 calc R
C7 C 0.39519(8) 0.28670(4) 0.07688(5) 0.02230(13) Uani 1 1 d .
H7A H 0.3534 0.2477 0.0377 0.033 Uiso 1 1 calc R
H7C H 0.4874 0.2799 0.0788 0.033 Uiso 1 1 calc R
H7B H 0.3723 0.3418 0.0587 0.033 Uiso 1 1 calc R
C8 C 0.29534(5) 0.02584(4) 0.32115(4) 0.01189(9) Uani 1 1 d .
C9 C 0.08508(6) 0.03010(4) 0.37066(4) 0.01756(11) Uani 1 1 d .
H9B H 0.1235 0.0088 0.4245 0.021 Uiso 1 1 calc R
H9A H 0.0442 -0.0152 0.3383 0.021 Uiso 1 1 calc R
C10 C -0.01334(7) 0.09652(5) 0.38492(5) 0.02211(13) Uani 1 1 d .
H10A H -0.0513 0.1165 0.3312 0.033 Uiso 1 1 calc R
H10C H 0.0287 0.1413 0.4163 0.033 Uiso 1 1 calc R
H10B H -0.0799 0.0739 0.4163 0.033 Uiso 1 1 calc R
C11 C 0.34850(6) -0.08432(4) 0.11172(4) 0.01328(10) Uani 1 1 d .
C12 C 0.20791(6) -0.09039(4) 0.13304(5) 0.02006(12) Uani 1 1 d .
H12B H 0.1923 -0.0495 0.1748 0.030 Uiso 1 1 calc R
H12C H 0.1924 -0.1444 0.1550 0.030 Uiso 1 1 calc R
H12A H 0.1508 -0.0811 0.0827 0.030 Uiso 1 1 calc R
C13 C 0.37535(9) -0.14794(5) 0.04378(5) 0.02942(17) Uani 1 1 d .
H13B H 0.3473 -0.2015 0.0605 0.044 Uiso 1 1 calc R
H13C H 0.4665 -0.1494 0.0375 0.044 Uiso 1 1 calc R
H13A H 0.3290 -0.1328 -0.0093 0.044 Uiso 1 1 calc R
C14 C 0.37712(6) 0.00168(4) 0.07833(4) 0.01742(11) Uani 1 1 d .
H14A H 0.3319 0.0090 0.0231 0.026 Uiso 1 1 calc R
H14C H 0.4686 0.0074 0.0746 0.026 Uiso 1 1 calc R
H14B H 0.3488 0.0427 0.1163 0.026 Uiso 1 1 calc R

loop_
_atom_site_aniso_label
_atom_site_aniso_U_11
_atom_site_aniso_U_22
_atom_site_aniso_U_33
_atom_site_aniso_U_23
_atom_site_aniso_U_13
_atom_site_aniso_U_12
O1 0.0211(2) 0.01368(19) 0.0221(2) -0.00171(16) 0.00885(17) 0.00316(16)
O2 0.0205(2) 0.01145(18) 0.0173(2) 0.00342(14) 0.00575(16) 0.00349(15)
O3 0.0165(2) 0.01330(18) 0.0209(2) 0.00310(15) 0.00652(16) -0.00009(15)
O4 0.01037(18) 0.0191(2) 0.0236(2) 0.00509(17) 0.00637(16) 0.00177(15)
N1 0.01088(19) 0.01024(18) 0.01330(19) -0.00083(15) 0.00047(15) 0.00004(14)
C1 0.0098(3) 0.0100(3) 0.0120(3) 0.000 0.0019(2) 0.000
C2 0.0162(2) 0.0097(2) 0.0187(3) -0.00107(18) 0.00013(19) -0.00048(18)
C3 0.0100(3) 0.0099(3) 0.0108(3) 0.000 0.0016(2) 0.000
C4 0.0104(2) 0.0103(2) 0.0135(2) 0.00068(16) 0.00345(16) 0.00019(16)
C5 0.0120(2) 0.0116(2) 0.0163(2) 0.00077(18) 0.00367(18) 0.00097(17)
C6 0.0319(4) 0.0136(2) 0.0258(3) 0.0067(2) 0.0109(3) 0.0073(2)
C7 0.0263(3) 0.0196(3) 0.0212(3) 0.0066(2) 0.0032(2) 0.0001(2)
C8 0.0102(2) 0.0136(2) 0.0120(2) -0.00078(17) 0.00195(16) -0.00060(17)
C9 0.0125(2) 0.0186(3) 0.0226(3) -0.0009(2) 0.0074(2) -0.00252(19)
C10 0.0159(3) 0.0222(3) 0.0296(3) -0.0054(2) 0.0092(2) -0.0009(2)
C11 0.0134(2) 0.0133(2) 0.0127(2) -0.00137(17) -0.00115(17) 0.00025(18)
C12 0.0124(2) 0.0218(3) 0.0253(3) 0.0072(2) -0.0019(2) -0.0028(2)
C13 0.0409(4) 0.0270(3) 0.0187(3) -0.0100(3) -0.0062(3) 0.0129(3)
C14 0.0182(3) 0.0197(3) 0.0138(2) 0.0036(2) -0.00124(19) -0.0052(2)

loop_
_atom_type_symbol
_atom_type_description
_atom_type_scat_dispersion_real
_atom_type_scat_dispersion_imag
_atom_type_scat_source
C C 0.0033 0.0016 'International Tables Vol C Tables 4.2.6.8 and 6.1.1.4'
H H 0.0000 0.0000 'International Tables Vol C Tables 4.2.6.8 and 6.1.1.4'
N N 0.0061 0.0033 'International Tables Vol C Tables 4.2.6.8 and 6.1.1.4'
O O 0.0106 0.0060 'International Tables Vol C Tables 4.2.6.8 and 6.1.1.4'

loop_
_exptl_crystal_face_index_h
_exptl_crystal_face_index_k
_exptl_crystal_face_index_l
_exptl_crystal_face_perp_dist
0.00 0.00 1.00 0.1300
0.00 0.00 -1.00 0.1300
0.00 -1.00 0.00 0.0800
0.00 1.00 0.00 0.0900
-1.00 -1.00 0.00 0.2200
1.00 1.00 0.00 0.1800
1.00 -1.00 0.00 0.2100
-1.00 1.00 0.00 0.2000
1.00 -1.00 0.00 0.2000

loop_
_geom_angle_atom_site_label_1
_geom_angle_atom_site_label_2
_geom_angle_atom_site_label_3
_geom_angle
_geom_angle_site_symmetry_1
_geom_angle_site_symmetry_3
_geom_angle_publ_flag
O1 C5 O2 122.48(5) . . y
O1 C5 C4 126.25(6) . . y
O2 C5 C4 111.24(5) . . y
O2 C6 C7 106.81(6) . . y
O3 C8 O4 121.28(5) . . y
O3 C8 C4 127.15(5) . . y
O4 C8 C4 111.56(5) . . y
O4 C9 C10 106.54(5) . . y
N1 C1 N1 108.53(7) . 2_655 y
N1 C1 C3 125.73(3) 2_655 . y
N1 C1 C3 125.73(3) . . y
N1 C11 C12 107.19(5) . . y
N1 C11 C13 107.56(5) . . y
N1 C11 C14 112.37(5) . . y
C1 N1 C2 107.97(5) . . y
C1 N1 C11 130.98(5) . . y
C2 N1 C11 121.02(5) . . y
C2 C2 N1 107.75(3) 2_655 . y
C3 C4 C5 122.67(5) . . y
C3 C4 C8 121.15(5) . . y
C4 C3 C1 115.91(4) . . y
C4 C3 C1 115.91(4) 2_655 . y
C4 C3 C4 128.17(7) 2_655 . y
C5 O2 C6 116.18(5) . . y
C8 O4 C9 116.58(5) . . y
C8 C4 C5 116.14(5) . . y
C12 C11 C13 110.54(6) . . y
C14 C11 C12 110.77(5) . . y
C14 C11 C13 108.37(6) . . y

loop_
_geom_bond_atom_site_label_1
_geom_bond_atom_site_label_2
_geom_bond_distance
_geom_bond_site_symmetry_2
_geom_bond_publ_flag
O1 C5 1.2152(7) . y
O2 C5 1.3546(8) . y
O2 C6 1.4540(8) . y
O3 C8 1.2233(7) . y
O4 C8 1.3631(7) . y
O4 C9 1.4411(7) . y
N1 C1 1.3521(7) . y
N1 C2 1.3845(8) . y
N1 C11 1.5165(8) . y
C1 N1 1.3521(7) 2_655 y
C1 C3 1.4972(11) . y
C2 C2 1.3505(13) 2_655 y
C3 C4 1.4070(6) 2_655 y
C3 C4 1.4070(6) . y
C4 C5 1.4868(8) . y
C4 C8 1.4617(8) . y
C6 C7 1.5077(10) . y
C9 C10 1.5137(9) . y
C11 C12 1.5300(9) . y
C11 C13 1.5336(9) . y
C11 C14 1.5282(9) . y
